data_2206421
loop_
_publ_author_name
'L. Mihiri D. Ariyananda'
'Richard E. Norman'

_publ_section_title
;2-{[<i>N</i>-(Pyridinium-2-ylmethyl)-<i>N</i>-(pyridin-2-ylmethyl)amino]methyl}-1-(pyridin-2-ylmethyl)pyridinium
 diperchlorate
;
_journal_coeditor_code FL6176
_journal_issue 8
_journal_name_full 'Acta Crystallographica Section E'
_journal_page_first o2679
_journal_page_last o2681
_journal_paper_doi 10.1107/S1600536805022828
_journal_volume 61
_journal_year 2005
_chemical_formula_iupac 'C24 H25 N5 2+, 2Cl O4 -'
_chemical_formula_moiety 'C24 H25 N5 2+, 2Cl O4 -'
_chemical_formula_sum 'C24 H25 Cl2 N5 O8'
_chemical_formula_weight 582.40
_space_group_IT_number 14
_symmetry_cell_setting monoclinic
_symmetry_space_group_name_Hall '-P 2ybc'
_symmetry_space_group_name_H-M 'P 1 21/c 1'
_cell_angle_alpha 90
_cell_angle_beta 108.0650(8)
_cell_angle_gamma 90
_cell_formula_units_Z 4
_cell_length_a 13.9313(2)
_cell_length_b 10.9888(2)
_cell_length_c 18.1280(4)
_cell_measurement_reflns_used 8603
_cell_measurement_temperature 100
_cell_measurement_theta_max 32.0
_cell_measurement_theta_min 2.5
_cell_volume 2638.38(9)
_computing_cell_refinement 'SCALEPACK (Otwinowski & Minor, 1997)'
_computing_data_collection 'COLLECT (Nonius, 2000)'
_computing_data_reduction 'SCALEPACK and DENZO (Otwinowski & Minor, 1997)'
_computing_molecular_graphics 'program (reference)?'
_computing_publication_material 'TEXSAN for Windows'
_computing_structure_refinement 'TEXSAN for Windows (Molecular Structure Corporation, 1999)'
_computing_structure_solution 'SIR92 (Altomare <i>et al.</i>, 1993)'
_diffrn_ambient_temperature 100
_diffrn_measured_fraction_theta_full 0.987
_diffrn_measured_fraction_theta_max 0.987
_diffrn_measurement_device 'Nonius KappaCCD (with an Oxford Cryosystems Cryostream cooler)'
_diffrn_measurement_method ' \w scans with \k offsets'
_diffrn_radiation_monochromator graphite
_diffrn_radiation_source 'fine-focus sealed tube'
_diffrn_radiation_type MoK\a
_diffrn_radiation_wavelength 0.71073
_diffrn_reflns_av_R_equivalents 0.05450
_diffrn_reflns_av_sigmaI/netI 0.135
_diffrn_reflns_limit_h_max 20
_diffrn_reflns_limit_h_min 0
_diffrn_reflns_limit_k_max 16
_diffrn_reflns_limit_k_min 0
_diffrn_reflns_limit_l_max 25
_diffrn_reflns_limit_l_min -26
_diffrn_reflns_number 48722
_diffrn_reflns_reduction_process 'Lp corrections applied'
_diffrn_reflns_theta_full 32.05
_diffrn_reflns_theta_max 32.05
_diffrn_reflns_theta_min 3.0
_diffrn_standards_decay_% <2
_diffrn_standards_interval_count 0
_diffrn_standards_number 0
_exptl_absorpt_coefficient_mu 0.304
_exptl_absorpt_correction_T_max 0.955
_exptl_absorpt_correction_T_min 0.869
_exptl_absorpt_correction_type multi-scan
_exptl_absorpt_process_details '(SCALEPACK: Otwinowski & Minor 1997)'
_exptl_crystal_colour colorless
_exptl_crystal_density_diffrn 1.466
_exptl_crystal_description prism
_exptl_crystal_F_000 1208
_exptl_crystal_size_max 0.20
_exptl_crystal_size_mid 0.12
_exptl_crystal_size_min 0.10
_refine_diff_density_max 0.774
_refine_diff_density_min -0.565
_refine_ls_extinction_method none
_refine_ls_goodness_of_fit_all 0.93605
_refine_ls_goodness_of_fit_ref 1.0343
_refine_ls_hydrogen_treatment constr
_refine_ls_matrix_type full
_refine_ls_number_constraints 0
_refine_ls_number_parameters 352
_refine_ls_number_reflns 4740
_refine_ls_number_restraints 0
_refine_ls_R_factor_all 0.0938
_refine_ls_R_factor_gt 0.0733
_refine_ls_shift/su_max 0.0003
_refine_ls_shift/su_mean 0.00
_refine_ls_structure_factor_coef Fsqd
_refine_ls_weighting_details 'w = 1/[\s^2^(Fo) + 0.003025|Fo|^2^]'
_refine_ls_weighting_scheme sigma
_refine_ls_wR_factor_all 0.2029
_refine_ls_wR_factor_ref 0.1606
_reflns_number_gt 4740
_reflns_number_total 9091
_reflns_threshold_expression I>2\s(I)
_cod_data_source_file fl6176.cif
_cod_data_source_block I
_cod_original_cell_volume 2638.38(8)
_cod_original_sg_symbol_H-M 'P 21/c'
_cod_original_formula_sum 'C24 H25 Cl2 N5 O8 '
_cod_database_code 2206421
_cod_database_fobs_code 2206421

loop_
_symmetry_equiv_pos_as_xyz
'   +x,   +y,   +z'
'   -x,1/2+y,1/2-z'
'   -x,   -y,   -z'
'   +x,1/2-y,1/2+z'

loop_
_atom_site_label
_atom_site_fract_x
_atom_site_fract_y
_atom_site_fract_z
_atom_site_U_iso_or_equiv
_atom_site_adp_type
_atom_site_calc_flag
_atom_site_refinement_flags
_atom_site_occupancy
_atom_site_type_symbol
Cl1 -0.04650(6) -0.13051(7) 0.27292(4) 0.0341(2) Uani d . 1 Cl
Cl2 0.36495(6) 0.49562(7) 0.62091(4) 0.0348(2) Uani d . 1 Cl
O1 -0.0774(2) -0.2542(3) 0.2573(2) 0.0725(9) Uani d . 1 O
O2 -0.1317(2) -0.0509(3) 0.2500(2) 0.0795(11) Uani d . 1 O
O3 0.0072(2) -0.1158(2) 0.35351(12) 0.0430(7) Uani d . 1 O
O4 0.0189(2) -0.1000(2) 0.22868(12) 0.0400(6) Uani d . 1 O
O5 0.3658(3) 0.3683(2) 0.6332(2) 0.0742(10) Uani d . 1 O
O6 0.4090(3) 0.5282(3) 0.5646(2) 0.1100(10) Uani d . 1 O
O7 0.4136(2) 0.5569(2) 0.69111(12) 0.0329(6) Uani d . 1 O
O8 0.2608(2) 0.5344(4) 0.5979(3) 0.1162(13) Uani d . 1 O
N1 0.1388(2) 0.1485(2) 0.47253(13) 0.0208(6) Uani d . 1 N
N2 0.2301(2) -0.1106(2) 0.59720(10) 0.0245(6) Uani d . 1 N
N3 -0.0915(2) 0.2702(2) 0.48744(13) 0.0235(6) Uani d . 1 N
N4 0.3828(2) -0.0465(3) 0.3983(2) 0.0391(8) Uani d . 1 N
N5 0.2789(2) 0.1525(2) 0.32925(13) 0.0223(6) Uani d . 1 N
C1 0.3145(2) -0.1546(3) 0.6479(2) 0.0332(8) Uani d . 1 C
C2 0.3978(2) -0.0822(3) 0.6811(2) 0.0377(9) Uani d . 1 C
C3 0.3947(2) 0.0393(3) 0.6608(2) 0.0322(8) Uani d . 1 C
C4 0.3069(2) 0.0852(3) 0.6091(2) 0.0272(7) Uani d . 1 C
C5 0.2255(2) 0.0086(2) 0.5784(2) 0.0206(6) Uani d . 1 C
C6 0.1266(2) 0.0532(2) 0.5253(2) 0.0203(6) Uani d . 1 C
C7 -0.1304(2) 0.3317(3) 0.5360(2) 0.0290(8) Uani d . 1 C
C8 -0.0715(2) 0.4091(3) 0.5916(2) 0.0293(8) Uani d . 1 C
C9 0.0295(2) 0.4210(3) 0.5961(2) 0.0275(7) Uani d . 1 C
C10 0.0685(2) 0.3580(2) 0.5466(2) 0.0249(7) Uani d . 1 C
C11 0.0066(2) 0.2812(2) 0.4915(2) 0.0214(6) Uani d . 1 C
C12 0.0421(2) 0.2095(2) 0.4343(2) 0.0231(7) Uani d . 1 C
C13 0.4319(2) -0.1436(4) 0.4395(2) 0.0493(11) Uani d . 1 C
C14 0.4052(3) -0.2620(4) 0.4205(3) 0.0536(12) Uani d . 1 C
C15 0.3228(3) -0.2851(3) 0.3571(3) 0.0538(12) Uani d . 1 C
C16 0.2687(3) -0.1889(3) 0.3141(2) 0.0452(10) Uani d . 1 C
C17 0.3028(2) -0.0716(3) 0.3367(2) 0.0310(8) Uani d . 1 C
C18 0.2483(2) 0.0349(3) 0.2889(2) 0.0273(7) Uani d . 1 C
C19 0.3424(2) 0.2254(3) 0.3053(2) 0.0301(8) Uani d . 1 C
C20 0.3784(2) 0.3312(3) 0.3427(2) 0.0347(8) Uani d . 1 C
C21 0.3502(2) 0.3636(3) 0.4063(2) 0.0306(8) Uani d . 1 C
C22 0.2835(2) 0.2913(3) 0.4295(2) 0.0255(7) Uani d . 1 C
C23 0.2487(2) 0.1842(2) 0.3906(2) 0.0206(6) Uani d . 1 C
C24 0.1799(2) 0.0971(3) 0.4143(2) 0.0261(7) Uani d . 1 C
H1 0.1741 -0.1625 0.5746 0.015 Uiso calc R 0.5 H
H2 0.3172 -0.2383 0.6616 0.040 Uiso calc R 1 H
H3 0.4565 -0.1155 0.7174 0.045 Uiso calc R 1 H
H4 0.4517 0.0903 0.6820 0.039 Uiso calc R 1 H
H5 0.3026 0.1687 0.5948 0.033 Uiso calc R 1 H
H6 0.0879 0.0848 0.5557 0.024 Uiso calc R 1 H
H7 0.0918 -0.0134 0.4953 0.024 Uiso calc R 1 H
H8 -0.1996 0.3213 0.5318 0.035 Uiso calc R 1 H
H9 -0.0990 0.4527 0.6256 0.035 Uiso calc R 1 H
H10 0.0720 0.4735 0.6339 0.033 Uiso calc R 1 H
H11 0.1376 0.3669 0.5501 0.030 Uiso calc R 1 H
H12 -0.0073 0.1498 0.4107 0.028 Uiso calc R 1 H
H13 0.0504 0.2631 0.3956 0.028 Uiso calc R 1 H
H14 0.4882 -0.1284 0.4841 0.059 Uiso calc R 1 H
H15 0.4429 -0.3268 0.4505 0.064 Uiso calc R 1 H
H16 0.3027 -0.3666 0.3428 0.065 Uiso calc R 1 H
H17 0.2106 -0.2028 0.2707 0.054 Uiso calc R 1 H
H18 0.2633 0.0365 0.2412 0.033 Uiso calc R 1 H
H19 0.1777 0.0245 0.2789 0.033 Uiso calc R 1 H
H20 0.3619 0.2020 0.2615 0.036 Uiso calc R 1 H
H21 0.4223 0.3817 0.3253 0.042 Uiso calc R 1 H
H22 0.3764 0.4357 0.4343 0.037 Uiso calc R 1 H
H23 0.2617 0.3153 0.4721 0.031 Uiso calc R 1 H
H24 0.1255 0.0763 0.3697 0.031 Uiso calc R 1 H
H25 0.2171 0.0258 0.4351 0.031 Uiso calc R 1 H
H26 -0.1341 0.2180 0.4495 0.014 Uiso calc R 0.5 H

loop_
_atom_site_aniso_label
_atom_site_aniso_U_11
_atom_site_aniso_U_22
_atom_site_aniso_U_33
_atom_site_aniso_U_12
_atom_site_aniso_U_13
_atom_site_aniso_U_23
Cl1 0.0342(4) 0.0435(4) 0.0235(4) -0.0145(3) 0.0074(3) -0.0005(3)
Cl2 0.0467(4) 0.0314(4) 0.0222(4) -0.0204(3) 0.0047(3) 0.0015(3)
O1 0.105(2) 0.060(2) 0.035(2) -0.058(2) -0.002(2) 0.0024(13)
O2 0.039(2) 0.117(3) 0.083(2) 0.018(2) 0.019(2) 0.007(2)
O3 0.0560(10) 0.0520(10) 0.0224(12) -0.0267(11) 0.0134(10) -0.0092(10)
O4 0.0530(10) 0.0446(13) 0.0252(12) -0.0057(11) 0.0159(10) 0.0066(10)
O5 0.143(3) 0.0265(13) 0.066(2) -0.021(2) 0.052(2) -0.0044(12)
O6 0.201(4) 0.108(3) 0.044(2) -0.108(3) 0.072(2) -0.032(2)
O7 0.0310(10) 0.0398(12) 0.0267(12) -0.0074(9) 0.0073(9) -0.0084(9)
O8 0.047(2) 0.107(3) 0.139(3) -0.028(2) -0.051(2) 0.049(3)
N1 0.0247(11) 0.0220(11) 0.0188(12) -0.0047(9) 0.0113(9) -0.0005(9)
N2 0.0230(11) 0.0238(11) 0.0268(13) -0.0011(9) 0.0079(10) -0.0031(10)
N3 0.0296(11) 0.0208(11) 0.0192(12) -0.0005(9) 0.0063(9) 0.0011(9)
N4 0.0287(13) 0.044(2) 0.043(2) 0.0067(12) 0.0087(12) 0.0130(13)
N5 0.0181(10) 0.0292(12) 0.0196(12) 0.0020(9) 0.0059(9) 0.0022(9)
C1 0.033(2) 0.029(2) 0.034(2) 0.0063(13) 0.0055(13) -0.0002(13)
C2 0.027(2) 0.045(2) 0.037(2) 0.0090(10) 0.0040(13) -0.003(2)
C3 0.0226(13) 0.041(2) 0.031(2) -0.0054(12) 0.0062(12) -0.0060(10)
C4 0.0276(13) 0.0280(10) 0.027(2) -0.0041(12) 0.0089(12) -0.0020(12)
C5 0.0208(12) 0.0244(13) 0.0190(13) -0.0013(10) 0.0100(10) -0.0039(10)
C6 0.0219(12) 0.0211(12) 0.0210(10) -0.0026(10) 0.0104(10) -0.0002(10)
C7 0.0320(10) 0.0270(10) 0.029(2) 0.0020(12) 0.0108(12) 0.0002(12)
C8 0.035(2) 0.0280(10) 0.025(2) 0.0057(12) 0.0104(12) -0.0040(12)
C9 0.034(2) 0.0256(13) 0.0190(10) 0.0001(12) 0.0024(12) -0.0017(11)
C10 0.0265(13) 0.0226(13) 0.023(2) -0.0014(11) 0.0034(11) 0.0014(11)
C11 0.0277(13) 0.0186(12) 0.0180(10) -0.0001(10) 0.0071(10) 0.0033(10)
C12 0.0279(13) 0.0232(13) 0.0180(10) -0.0037(11) 0.0064(11) 0.0017(11)
C13 0.034(2) 0.056(2) 0.055(2) 0.009(2) 0.009(2) 0.020(2)
C14 0.051(2) 0.044(2) 0.070(3) 0.019(2) 0.026(2) 0.024(2)
C15 0.071(3) 0.034(2) 0.063(3) 0.008(2) 0.031(2) 0.007(2)
C16 0.057(2) 0.036(2) 0.044(2) 0.005(2) 0.018(2) -0.005(2)
C17 0.031(2) 0.035(2) 0.033(2) 0.0073(13) 0.0198(13) 0.0026(13)
C18 0.0290(10) 0.0320(10) 0.022(2) 0.0012(12) 0.0106(12) -0.0039(12)
C19 0.0243(13) 0.043(2) 0.026(2) 0.0010(12) 0.0131(12) 0.0060(13)
C20 0.0270(10) 0.043(2) 0.035(2) -0.0096(13) 0.0119(13) 0.0080(10)
C21 0.0300(10) 0.031(2) 0.029(2) -0.0099(12) 0.0066(12) 0.0024(13)
C22 0.0294(13) 0.0280(10) 0.0210(10) -0.0054(11) 0.0098(11) 0.0014(11)
C23 0.0190(11) 0.0245(13) 0.0178(13) -0.0013(10) 0.0052(10) 0.0026(10)
C24 0.0310(10) 0.0261(13) 0.026(2) -0.0065(11) 0.0163(12) -0.0062(12)

loop_
_atom_type_symbol
_atom_type_scat_dispersion_real
_atom_type_scat_dispersion_imag
_atom_type_scat_source
C 0.002 0.002
;International Tables for Crystallography
(1992, Vol. C, Table 6.1.1.2)
;
N 0.004 0.003
;International Tables for Crystallography
(1992, Vol. C, Table 6.1.1.2)
;
H 0.000 0.000
;International Tables for Crystallography
(1992, Vol. C, Table 6.1.1.2)
;
Cl 0.132 0.159
;International Tables for Crystallography
(1992, Vol. C, Tables 4.2.6.8 and 6.1.1.1)
;
O 0.008 0.006
;International Tables for Crystallography
(1992, Vol. C, Table 6.1.1.2)
;

loop_
_geom_angle_atom_site_label_1
_geom_angle_atom_site_label_2
_geom_angle_atom_site_label_3
_geom_angle
_geom_angle_publ_flag
O1 Cl1 O2 110.7(2) n
O1 Cl1 O3 110.0(2) n
O1 Cl1 O4 108.5(2) n
O2 Cl1 O3 110.6(2) n
O2 Cl1 O4 108.0(2) n
O3 Cl1 O4 108.90(10) n
O5 Cl2 O6 112.7(2) n
O5 Cl2 O7 110.5(2) n
O5 Cl2 O8 107.2(2) n
O6 Cl2 O7 109.9(2) n
O6 Cl2 O8 110.2(3) n
O7 Cl2 O8 106.1(2) n
C6 N1 C12 111.1(2) y
C6 N1 C24 110.2(2) y
C12 N1 C24 110.0(2) y
C1 N2 C5 119.1(2) y
C7 N3 C11 121.6(2) y
C13 N4 C17 116.3(3) y
C18 N5 C19 118.2(2) y
C18 N5 C23 121.1(2) y
C19 N5 C23 120.7(2) y
N2 C1 C2 122.0(3) y
C1 C2 C3 119.2(3) n
C2 C3 C4 118.7(3) n
C3 C4 C5 119.5(3) n
N2 C5 C4 121.4(2) y
N2 C5 C6 116.2(2) y
C4 C5 C6 122.4(2) n
N1 C6 C5 112.7(2) y
N3 C7 C8 121.1(3) y
C7 C8 C9 117.6(3) n
C8 C9 C10 120.9(3) n
C9 C10 C11 119.7(2) n
N3 C11 C10 119.1(2) y
N3 C11 C12 117.3(2) y
C10 C11 C12 123.6(2) n
N1 C12 C11 111.2(2) y
N4 C13 C14 123.8(4) y
C13 C14 C15 118.6(3) n
C14 C15 C16 119.8(4) n
C15 C16 C17 117.6(4) n
N4 C17 C16 123.8(3) y
N4 C17 C18 117.3(3) y
C16 C17 C18 118.9(3) n
N5 C18 C17 112.1(2) y
N5 C19 C20 121.3(3) y
C19 C20 C21 118.8(3) n
C20 C21 C22 120.0(3) n
C21 C22 C23 119.8(3) n
N5 C23 C22 119.4(2) y
N5 C23 C24 117.3(2) y
C22 C23 C24 123.2(2) n
N1 C24 C23 112.8(2) y
C1 N2 H1 120.4 n
C5 N2 H1 120.4 n
C7 N3 H26 119.2 n
C11 N3 H26 119.2 n
N2 C1 H2 119.0 n
C2 C1 H2 119.0 n
C1 C2 H3 120.4 n
C3 C2 H3 120.4 n
C2 C3 H4 120.6 n
C4 C3 H4 120.6 n
C3 C4 H5 120.3 n
C5 C4 H5 120.3 n
N1 C6 H6 108.7 n
N1 C6 H7 108.7 n
C5 C6 H6 108.7 n
C5 C6 H7 108.7 n
H6 C6 H7 109.5 n
N3 C7 H8 119.4 n
C8 C7 H8 119.4 n
C7 C8 H9 121.2 n
C9 C8 H9 121.2 n
C8 C9 H10 119.6 n
C10 C9 H10 119.6 n
C9 C10 H11 120.2 n
C11 C10 H11 120.2 n
N1 C12 H12 109.0 n
N1 C12 H13 109.0 n
C11 C12 H12 109.0 n
C11 C12 H13 109.0 n
H12 C12 H13 109.5 n
N4 C13 H14 118.1 n
C14 C13 H14 118.1 n
C13 C14 H15 120.7 n
C15 C14 H15 120.7 n
C14 C15 H16 120.1 n
C16 C15 H16 120.1 n
C15 C16 H17 121.2 n
C17 C16 H17 121.2 n
N5 C18 H18 108.8 n
N5 C18 H19 108.8 n
C17 C18 H18 108.8 n
C17 C18 H19 108.8 n
H18 C18 H19 109.5 n
N5 C19 H20 119.4 n
C20 C19 H20 119.4 n
C19 C20 H21 120.6 n
C21 C20 H21 120.6 n
C20 C21 H22 120.0 n
C22 C21 H22 120.0 n
C21 C22 H23 120.1 n
C23 C22 H23 120.1 n
N1 C24 H24 108.6 n
N1 C24 H25 108.6 n
C23 C24 H24 108.6 n
C23 C24 H25 108.6 n
H24 C24 H25 109.5 n

loop_
_geom_bond_atom_site_label_1
_geom_bond_atom_site_label_2
_geom_bond_distance
_geom_bond_publ_flag
Cl1 O1 1.427(3) n
Cl1 O2 1.429(3) n
Cl1 O3 1.429(2) n
Cl1 O4 1.428(2) n
Cl2 O5 1.417(3) n
Cl2 O6 1.391(3) n
Cl2 O7 1.413(2) n
Cl2 O8 1.444(4) n
N1 C6 1.462(3) y
N1 C12 1.472(3) y
N1 C24 1.462(3) y
N2 C1 1.339(4) y
N2 C5 1.349(4) y
N3 C7 1.350(4) y
N3 C11 1.351(3) y
N4 C13 1.360(4) y
N4 C17 1.338(4) y
N5 C18 1.480(4) y
N5 C19 1.360(3) y
N5 C23 1.351(3) y
C1 C2 1.382(5) n
C2 C3 1.381(5) n
C3 C4 1.385(4) n
C4 C5 1.383(4) n
C5 C6 1.498(4) n
C7 C8 1.378(4) n
C8 C9 1.390(4) n
C9 C10 1.372(4) n
C10 C11 1.385(4) n
C11 C12 1.503(4) n
C13 C14 1.367(6) n
C14 C15 1.373(6) n
C15 C16 1.388(5) n
C16 C17 1.391(5) n
C17 C18 1.513(4) n
C19 C20 1.362(4) n
C20 C21 1.375(4) n
C21 C22 1.383(4) n
C22 C23 1.381(4) n
C23 C24 1.508(4) n
N2 H1 0.950 n
C1 H2 0.950 n
C2 H3 0.950 n
C3 H4 0.950 n
C4 H5 0.950 n
C6 H6 0.950 n
C6 H7 0.950 n
C7 H8 0.950 n
C8 H9 0.950 n
C9 H10 0.950 n
C10 H11 0.950 n
C12 H12 0.950 n
C12 H13 0.950 n
C13 H14 0.950 n
C14 H15 0.950 n
C15 H16 0.950 n
C16 H17 0.950 n
C18 H18 0.950 n
C18 H19 0.950 n
C19 H20 0.950 n
C20 H21 0.950 n
C21 H22 0.950 n
C22 H23 0.950 n
C24 H24 0.950 n
C24 H25 0.950 n
N3 H26 0.950 n

loop_
_geom_contact_atom_site_label_1
_geom_contact_atom_site_label_2
_geom_contact_distance
_geom_contact_site_symmetry_2
_geom_contact_publ_flag
O1 N5 2.943(3) 2_545 n
O8 C7 2.938(5) 3_566 n

loop_
_geom_hbond_atom_site_label_D
_geom_hbond_atom_site_label_H
_geom_hbond_atom_site_label_A
_geom_hbond_site_symmetry_A
_geom_hbond_distance_DH
_geom_hbond_distance_HA
_geom_hbond_distance_DA
_geom_hbond_angle_DHA
N2 H1 N3 3_55603 0.95 1.79 2.706(3) 162.1

loop_
_geom_torsion_atom_site_label_1
_geom_torsion_atom_site_label_2
_geom_torsion_atom_site_label_3
_geom_torsion_atom_site_label_4
_geom_torsion
_geom_torsion_publ_flag
N1 C6 C5 N2 -145.6(2) n
N1 C6 C5 C4 36.6(3) n
N1 C12 C11 N3 -134.6(2) n
N1 C12 C11 C10 46.3(3) n
N1 C24 C23 N5 -170.6(2) n
N1 C24 C23 C22 11.1(4) n
N2 C1 C2 C3 -0.7(5) n
N2 C5 C4 C3 -0.7(4) n
N3 C7 C8 C9 -0.4(4) n
N3 C11 C10 C9 0.2(4) n
N4 C13 C14 C15 -1.4(6) n
N4 C17 C16 C15 -1.6(5) n
N4 C17 C18 N5 -13.3(3) n
N5 C18 C17 C16 167.6(3) n
N5 C19 C20 C21 0.4(5) n
N5 C23 C22 C21 -1.2(4) n
C1 N2 C5 C4 1.6(4) n
C1 N2 C5 C6 -176.3(2) n
C1 C2 C3 C4 1.5(5) n
C2 C1 N2 C5 -0.9(4) n
C2 C3 C4 C5 -0.8(4) n
C3 C4 C5 C6 177.0(3) n
C5 C6 N1 C12 -166.9(2) n
C5 C6 N1 C24 70.9(3) n
C6 N1 C12 C11 67.3(3) n
C6 N1 C24 C23 -146.2(2) n
C7 N3 C11 C10 -0.4(4) n
C7 N3 C11 C12 -179.5(2) n
C7 C8 C9 C10 0.2(4) n
C8 C7 N3 C11 0.5(4) n
C8 C9 C10 C11 -0.1(4) n
C9 C10 C11 C12 179.3(3) n
C11 C12 N1 C24 -170.3(2) n
C12 N1 C24 C23 90.9(3) n
C13 N4 C17 C16 0.4(4) n
C13 N4 C17 C18 -178.7(3) n
C13 C14 C15 C16 0.0(6) n
C14 C13 N4 C17 1.2(5) n
C14 C15 C16 C17 1.4(5) n
C15 C16 C17 C18 177.4(3) n
C17 C18 N5 C19 104.2(3) n
C17 C18 N5 C23 -72.7(3) n
C18 N5 C19 C20 -176.0(3) n
C18 N5 C23 C22 176.3(2) n
C18 N5 C23 C24 -2.0(4) n
C19 N5 C23 C22 -0.6(4) n
C19 N5 C23 C24 -178.9(2) n
C19 C20 C21 C22 -2.2(5) n
C20 C19 N5 C23 0.9(4) n
C20 C21 C22 C23 2.6(4) n
C21 C22 C23 C24 177.0(3) n
